data_4077060
loop_
_publ_author_name
'Liu, Sheng Hua'
'Ng, Sze Ming'
'Wen, Ting Bin'
'Zhou, Zhong Yuan'
'Lin, Zhenyang'
'Lau, Chak Po'
'Jia, Guochen'

_publ_section_title
;
 Synthesis and Protonation of [RuH(NBD)(2,6-(Ph2PCH2)2C6H3)]
;
_journal_issue 20
_journal_name_full Organometallics
_journal_page_first 4281
_journal_paper_doi 10.1021/om020521q
_journal_volume 21
_journal_year 2002
_chemical_formula_sum 'C39 H35 Cl P2 Ru'
_chemical_formula_weight 702.13
_chemical_name_systematic
; 
 ? 
;
_space_group_IT_number 19
_symmetry_cell_setting orthorhombic
_symmetry_space_group_name_Hall 'P 2ac 2ab'
_symmetry_space_group_name_H-M 'P 21 21 21'
_atom_sites_solution_hydrogens geom
_atom_sites_solution_primary direct
_atom_sites_solution_secondary difmap
_audit_creation_method SHELXL-97
_cell_angle_alpha 90.00
_cell_angle_beta 90.00
_cell_angle_gamma 90.00
_cell_formula_units_Z 4
_cell_length_a 11.923(2)
_cell_length_b 13.351(3)
_cell_length_c 20.299(4)
_cell_measurement_reflns_used CCD
_cell_measurement_temperature 294(2)
_cell_measurement_theta_max 27.5
_cell_measurement_theta_min 1
_cell_volume 3231.3(11)
_computing_cell_refinement 'BRUKER SMART'
_computing_data_collection 'BRUKER SMART'
_computing_data_reduction SHELXTL
_computing_molecular_graphics SHELXTL
_computing_publication_material SHELXTL
_computing_structure_refinement 'SHELXL-97 (Sheldrick, 1997)'
_computing_structure_solution 'SHELXS-97 (Sheldrick, 1990)'
_diffrn_ambient_temperature 294(2)
_diffrn_measured_fraction_theta_full 0.996
_diffrn_measured_fraction_theta_max 0.996
_diffrn_measurement_device_type 'BRUKER SMART CCD Area Detector'
_diffrn_measurement_method \w
_diffrn_radiation_monochromator graphite
_diffrn_radiation_source 'fine-focus sealed tube'
_diffrn_radiation_type MoK\a
_diffrn_radiation_wavelength 0.71073
_diffrn_reflns_av_R_equivalents 0.0267
_diffrn_reflns_av_sigmaI/netI 0.0318
_diffrn_reflns_limit_h_max 15
_diffrn_reflns_limit_h_min -15
_diffrn_reflns_limit_k_max 17
_diffrn_reflns_limit_k_min -13
_diffrn_reflns_limit_l_max 22
_diffrn_reflns_limit_l_min -26
_diffrn_reflns_number 22043
_diffrn_reflns_theta_full 27.55
_diffrn_reflns_theta_max 27.55
_diffrn_reflns_theta_min 2.29
_exptl_absorpt_coefficient_mu 0.694
_exptl_absorpt_correction_T_max 1.0000
_exptl_absorpt_correction_T_min 0.8074
_exptl_absorpt_correction_type 'Empirical based on SADABS'
_exptl_absorpt_process_details SADABS
_exptl_crystal_colour brown
_exptl_crystal_density_diffrn 1.443
_exptl_crystal_density_method 'not measured'
_exptl_crystal_description prism
_exptl_crystal_F_000 1440
_exptl_crystal_size_max 0.30
_exptl_crystal_size_mid 0.22
_exptl_crystal_size_min 0.20
_refine_diff_density_max 0.680
_refine_diff_density_min -0.274
_refine_diff_density_rms 0.052
_refine_ls_abs_structure_details 'Flack H D (1983), Acta Cryst. A39, 876-881'
_refine_ls_abs_structure_Flack -0.033(18)
_refine_ls_extinction_method none
_refine_ls_goodness_of_fit_ref 1.008
_refine_ls_hydrogen_treatment mixed
_refine_ls_matrix_type full
_refine_ls_number_parameters 388
_refine_ls_number_reflns 7449
_refine_ls_number_restraints 0
_refine_ls_restrained_S_all 1.008
_refine_ls_R_factor_all 0.0312
_refine_ls_R_factor_gt 0.0261
_refine_ls_shift/su_max 0.002
_refine_ls_shift/su_mean 0.000
_refine_ls_structure_factor_coef Fsqd
_refine_ls_weighting_details 'calc w=1/[\s^2^(Fo^2^)+(0.0328P)^2^+0.0000P] where P=(Fo^2^+2Fc^2^)/3'
_refine_ls_weighting_scheme calc
_refine_ls_wR_factor_gt 0.0576
_refine_ls_wR_factor_ref 0.0597
_reflns_number_gt 6717
_reflns_number_total 7449
_reflns_threshold_expression >2sigma(I)
_cod_data_source_file om020521q.cif
_cod_data_source_block '[RuCl(NBD)(PCP)]'
_cod_depositor_comments
;
The following automatic conversions were performed:

'_symmetry_cell_setting' value 'Orthorhombic' changed to
'orthorhombic' according to
/home/saulius/struct/CIF-dictionaries/cif_core.dic dictionary named
'cif_core.dic' version 2.4.1 from 2010-06-29.

Automatic conversion script
Id: cif_fix_values 1715 2011-07-08 13:25:40Z adriana 
;
_cod_original_sg_symbol_H-M P2(1)2(1)2(1)
_cod_database_code 4077060

loop_
_symmetry_equiv_pos_as_xyz
'x, y, z'
'-x+1/2, -y, z+1/2'
'-x, y+1/2, -z+1/2'
'x+1/2, -y+1/2, -z'

loop_
_atom_site_label
_atom_site_type_symbol
_atom_site_fract_x
_atom_site_fract_y
_atom_site_fract_z
_atom_site_U_iso_or_equiv
_atom_site_adp_type
_atom_site_occupancy
_atom_site_symmetry_multiplicity
_atom_site_calc_flag
_atom_site_refinement_flags
Ru1 Ru 0.619725(15) 0.547622(13) 0.211642(8) 0.02720(5) Uani 1 1 d .
P1 P 0.75474(5) 0.54674(5) 0.12517(3) 0.03092(12) Uani 1 1 d .
P2 P 0.43397(5) 0.53777(5) 0.25172(3) 0.02946(12) Uani 1 1 d .
Cl1 Cl 0.56859(5) 0.70485(4) 0.15924(3) 0.03925(14) Uani 1 1 d .
C1 C 0.53458(18) 0.45885(19) 0.14094(10) 0.0302(5) Uani 1 1 d .
C2 C 0.56813(19) 0.4568(2) 0.07414(11) 0.0333(5) Uani 1 1 d .
C3 C 0.5070(2) 0.4046(2) 0.02681(13) 0.0450(6) Uani 1 1 d .
H3A H 0.5316 0.4039 -0.0167 0.054 Uiso 1 1 calc R
C4 C 0.4104(2) 0.3540(2) 0.04365(13) 0.0477(7) Uani 1 1 d .
H4A H 0.3699 0.3193 0.0118 0.057 Uiso 1 1 calc R
C5 C 0.3746(2) 0.35531(19) 0.10814(12) 0.0389(5) Uani 1 1 d .
H5A H 0.3088 0.3223 0.1197 0.047 Uiso 1 1 calc R
C6 C 0.4357(2) 0.40539(17) 0.15609(11) 0.0311(5) Uani 1 1 d .
C7 C 0.6687(2) 0.5168(2) 0.05346(12) 0.0387(6) Uani 1 1 d .
H7A H 0.6444 0.5783 0.0323 0.046 Uiso 1 1 calc R
H7B H 0.7127 0.4788 0.0220 0.046 Uiso 1 1 calc R
C8 C 0.3913(2) 0.41190(17) 0.22526(11) 0.0342(5) Uani 1 1 d .
H8A H 0.4244 0.3608 0.2531 0.041 Uiso 1 1 calc R
H8B H 0.3104 0.4048 0.2260 0.041 Uiso 1 1 calc R
C9 C 0.6359(2) 0.44130(18) 0.29457(11) 0.0372(5) Uani 1 1 d .
H9A H 0.5851 0.3843 0.3007 0.045 Uiso 1 1 calc R
C10 C 0.6631(2) 0.5164(2) 0.35020(13) 0.0446(7) Uani 1 1 d .
H10A H 0.6145 0.5155 0.3891 0.053 Uiso 1 1 calc R
C11 C 0.6695(2) 0.6149(2) 0.31098(12) 0.0421(6) Uani 1 1 d .
H11A H 0.6391 0.6783 0.3274 0.050 Uiso 1 1 calc R
C12 C 0.7646(2) 0.6092(2) 0.27325(12) 0.0449(7) Uani 1 1 d .
H12A H 0.8084 0.6682 0.2604 0.054 Uiso 1 1 calc R
C13 C 0.8180(2) 0.5060(2) 0.28718(14) 0.0479(6) Uani 1 1 d .
H13A H 0.8966 0.4969 0.2745 0.057 Uiso 1 1 calc R
C14 C 0.7317(2) 0.4361(2) 0.25552(12) 0.0397(6) Uani 1 1 d .
H14A H 0.7535 0.3748 0.2322 0.048 Uiso 1 1 calc R
C15 C 0.7888(3) 0.4938(3) 0.36097(13) 0.0546(8) Uani 1 1 d .
H15A H 0.8024 0.4267 0.3773 0.066 Uiso 1 1 calc R
H15B H 0.8257 0.5429 0.3888 0.066 Uiso 1 1 calc R
C16 C 0.8324(2) 0.6563(2) 0.09469(13) 0.0396(6) Uani 1 1 d .
C17 C 0.8307(2) 0.7491(2) 0.12485(15) 0.0463(7) Uani 1 1 d .
H17A H 0.7944 0.7566 0.1651 0.056 Uiso 1 1 calc R
C18 C 0.8821(3) 0.8312(2) 0.09609(18) 0.0623(9) Uani 1 1 d .
H18A H 0.8807 0.8929 0.1173 0.075 Uiso 1 1 calc R
C19 C 0.9348(3) 0.8220(3) 0.0366(2) 0.0681(10) Uani 1 1 d .
H19A H 0.9673 0.8777 0.0169 0.082 Uiso 1 1 calc R
C20 C 0.9399(3) 0.7302(3) 0.00593(18) 0.0717(11) Uani 1 1 d .
H20A H 0.9772 0.7236 -0.0341 0.086 Uiso 1 1 calc R
C21 C 0.8890(3) 0.6472(2) 0.03484(14) 0.0544(7) Uani 1 1 d .
H21A H 0.8929 0.5853 0.0141 0.065 Uiso 1 1 calc R
C22 C 0.8654(2) 0.4517(2) 0.12477(11) 0.0359(5) Uani 1 1 d .
C23 C 0.9733(2) 0.4747(2) 0.14566(14) 0.0482(7) Uani 1 1 d .
H23A H 0.9908 0.5405 0.1567 0.058 Uiso 1 1 calc R
C24 C 1.0550(3) 0.4017(3) 0.15041(16) 0.0632(9) Uani 1 1 d .
H24A H 1.1270 0.4186 0.1642 0.076 Uiso 1 1 calc R
C25 C 1.0298(3) 0.3046(3) 0.13477(16) 0.0649(10) Uani 1 1 d .
H25A H 1.0845 0.2551 0.1383 0.078 Uiso 1 1 calc R
C26 C 0.9241(3) 0.2803(2) 0.11384(15) 0.0624(9) Uani 1 1 d .
H26A H 0.9077 0.2142 0.1029 0.075 Uiso 1 1 calc R
C27 C 0.8416(3) 0.3522(2) 0.10870(13) 0.0459(7) Uani 1 1 d .
H27A H 0.7702 0.3345 0.0945 0.055 Uiso 1 1 calc R
C28 C 0.40190(18) 0.5479(2) 0.33925(11) 0.0331(5) Uani 1 1 d .
C29 C 0.3745(2) 0.4642(2) 0.37633(12) 0.0419(6) Uani 1 1 d .
H29A H 0.3674 0.4022 0.3560 0.050 Uiso 1 1 calc R
C30 C 0.3577(3) 0.4728(3) 0.44360(14) 0.0565(8) Uani 1 1 d .
H30A H 0.3404 0.4163 0.4683 0.068 Uiso 1 1 calc R
C31 C 0.3664(3) 0.5634(3) 0.47373(14) 0.0626(9) Uani 1 1 d .
H31A H 0.3544 0.5684 0.5189 0.075 Uiso 1 1 calc R
C32 C 0.3928(3) 0.6479(2) 0.43792(14) 0.0555(8) Uani 1 1 d .
H32A H 0.3986 0.7097 0.4587 0.067 Uiso 1 1 calc R
C33 C 0.4106(2) 0.6399(2) 0.37086(14) 0.0455(7) Uani 1 1 d .
H33A H 0.4286 0.6968 0.3466 0.055 Uiso 1 1 calc R
C34 C 0.32132(19) 0.61180(17) 0.21328(13) 0.0346(5) Uani 1 1 d .
C35 C 0.3206(2) 0.6260(2) 0.14474(13) 0.0407(6) Uani 1 1 d .
H35A H 0.3806 0.6037 0.1194 0.049 Uiso 1 1 calc R
C36 C 0.2307(2) 0.6731(2) 0.11475(15) 0.0490(7) Uani 1 1 d .
H36A H 0.2305 0.6819 0.0693 0.059 Uiso 1 1 calc R
C37 C 0.1416(2) 0.7071(2) 0.15169(16) 0.0524(7) Uani 1 1 d .
H37A H 0.0822 0.7398 0.1312 0.063 Uiso 1 1 calc R
C38 C 0.1404(2) 0.6929(2) 0.21806(16) 0.0556(7) Uani 1 1 d .
H38A H 0.0797 0.7150 0.2430 0.067 Uiso 1 1 calc R
C39 C 0.2306(2) 0.6451(2) 0.24855(14) 0.0466(6) Uani 1 1 d .
H39A H 0.2291 0.6357 0.2939 0.056 Uiso 1 1 calc R

loop_
_atom_site_aniso_label
_atom_site_aniso_U_11
_atom_site_aniso_U_22
_atom_site_aniso_U_33
_atom_site_aniso_U_23
_atom_site_aniso_U_13
_atom_site_aniso_U_12
Ru1 0.02985(8) 0.02647(8) 0.02528(8) 0.00067(8) -0.00103(7) 0.00102(8)
P1 0.0295(3) 0.0337(3) 0.0295(3) 0.0025(3) -0.0001(2) 0.0010(3)
P2 0.0328(3) 0.0283(3) 0.0273(3) 0.0007(3) 0.0015(2) 0.0008(3)
Cl1 0.0390(3) 0.0298(3) 0.0490(4) 0.0080(3) -0.0004(3) 0.0017(3)
C1 0.0332(11) 0.0279(11) 0.0295(11) -0.0004(11) -0.0049(9) 0.0037(10)
C2 0.0326(11) 0.0353(12) 0.0319(12) 0.0003(11) -0.0025(9) 0.0063(12)
C3 0.0472(15) 0.0575(17) 0.0302(13) -0.0077(12) -0.0016(12) -0.0013(14)
C4 0.0469(16) 0.0567(17) 0.0396(15) -0.0146(13) -0.0087(12) -0.0040(13)
C5 0.0368(13) 0.0360(13) 0.0439(14) -0.0029(11) -0.0045(12) -0.0022(12)
C6 0.0373(12) 0.0246(11) 0.0312(12) -0.0008(10) -0.0029(10) 0.0037(10)
C7 0.0362(13) 0.0538(17) 0.0261(12) 0.0010(11) -0.0006(10) 0.0026(11)
C8 0.0380(13) 0.0309(11) 0.0338(13) 0.0000(9) 0.0035(10) -0.0051(10)
C9 0.0442(13) 0.0359(13) 0.0316(12) 0.0060(11) -0.0025(11) 0.0047(11)
C10 0.0517(16) 0.0533(18) 0.0286(13) 0.0003(11) -0.0046(12) 0.0032(13)
C11 0.0482(15) 0.0424(15) 0.0356(14) -0.0089(11) -0.0069(11) -0.0025(12)
C12 0.0457(16) 0.0503(16) 0.0388(15) -0.0062(12) -0.0092(11) -0.0088(13)
C13 0.0390(14) 0.0682(18) 0.0364(14) 0.0050(14) -0.0058(13) 0.0080(13)
C14 0.0447(14) 0.0421(16) 0.0324(13) 0.0061(11) -0.0029(11) 0.0120(12)
C15 0.0520(17) 0.077(2) 0.0346(15) 0.0010(14) -0.0123(13) 0.0069(15)
C16 0.0329(13) 0.0401(15) 0.0458(15) 0.0129(12) -0.0016(11) -0.0019(11)
C17 0.0349(14) 0.0399(15) 0.0641(19) 0.0078(14) 0.0039(13) 0.0009(12)
C18 0.0391(15) 0.0452(17) 0.102(3) 0.0191(16) 0.0015(19) -0.0003(15)
C19 0.0443(17) 0.061(2) 0.099(3) 0.044(2) 0.0033(18) -0.0039(16)
C20 0.056(2) 0.097(3) 0.062(2) 0.040(2) 0.0122(17) -0.001(2)
C21 0.0530(17) 0.0648(19) 0.0456(16) 0.0139(14) 0.0045(14) -0.0029(16)
C22 0.0355(12) 0.0417(13) 0.0303(11) 0.0030(11) 0.0061(9) 0.0067(13)
C23 0.0394(15) 0.0545(19) 0.0505(16) 0.0046(13) 0.0020(12) 0.0039(12)
C24 0.0394(16) 0.087(3) 0.063(2) 0.0139(19) -0.0002(15) 0.0144(17)
C25 0.066(2) 0.078(3) 0.0512(19) 0.0156(18) 0.0112(16) 0.0369(19)
C26 0.097(3) 0.0481(18) 0.0420(16) 0.0012(14) 0.0135(17) 0.0201(18)
C27 0.0522(17) 0.0469(17) 0.0387(15) -0.0033(12) 0.0018(12) 0.0057(14)
C28 0.0332(12) 0.0370(12) 0.0292(11) -0.0005(11) 0.0020(9) -0.0022(12)
C29 0.0480(14) 0.0409(14) 0.0368(12) 0.0006(11) 0.0048(12) -0.0040(15)
C30 0.063(2) 0.070(2) 0.0364(14) 0.0076(14) 0.0067(13) -0.0077(16)
C31 0.0667(19) 0.091(3) 0.0301(14) -0.0091(15) 0.0066(14) 0.000(2)
C32 0.061(2) 0.0595(19) 0.0460(16) -0.0205(14) 0.0011(15) 0.0016(16)
C33 0.0497(18) 0.0397(15) 0.0473(16) -0.0051(12) 0.0035(12) -0.0016(12)
C34 0.0305(12) 0.0316(12) 0.0416(13) -0.0013(12) -0.0033(11) -0.0021(9)
C35 0.0366(14) 0.0436(16) 0.0417(15) 0.0040(12) -0.0008(11) 0.0006(11)
C36 0.0480(16) 0.0518(18) 0.0471(16) 0.0108(13) -0.0113(13) -0.0009(14)
C37 0.0393(16) 0.0470(17) 0.071(2) 0.0044(15) -0.0137(14) 0.0046(13)
C38 0.0365(15) 0.0648(19) 0.065(2) -0.0104(16) 0.0003(14) 0.0126(13)
C39 0.0413(15) 0.0544(17) 0.0440(16) -0.0059(13) 0.0017(12) 0.0057(13)

loop_
_atom_type_symbol
_atom_type_description
_atom_type_scat_dispersion_real
_atom_type_scat_dispersion_imag
_atom_type_scat_source
C C 0.0033 0.0016 'International Tables Vol C Tables 4.2.6.8 and 6.1.1.4'
H H 0.0000 0.0000 'International Tables Vol C Tables 4.2.6.8 and 6.1.1.4'
P P 0.1023 0.0942 'International Tables Vol C Tables 4.2.6.8 and 6.1.1.4'
Cl Cl 0.1484 0.1585 'International Tables Vol C Tables 4.2.6.8 and 6.1.1.4'
Ru Ru -1.2594 0.8363 'International Tables Vol C Tables 4.2.6.8 and 6.1.1.4'

loop_
_geom_angle_atom_site_label_1
_geom_angle_atom_site_label_2
_geom_angle_atom_site_label_3
_geom_angle
C1 Ru1 C14 100.80(10)
C1 Ru1 C9 101.44(9)
C14 Ru1 C9 36.89(9)
C1 Ru1 C12 158.98(9)
C14 Ru1 C12 63.96(11)
C9 Ru1 C12 75.43(10)
C1 Ru1 C11 160.23(9)
C14 Ru1 C11 75.51(10)
C9 Ru1 C11 63.75(10)
C12 Ru1 C11 34.88(10)
C1 Ru1 P2 75.71(6)
C14 Ru1 P2 113.20(7)
C9 Ru1 P2 77.53(7)
C12 Ru1 P2 122.68(7)
C11 Ru1 P2 87.80(7)
C1 Ru1 P1 79.75(6)
C14 Ru1 P1 83.34(7)
C9 Ru1 P1 119.93(6)
C12 Ru1 P1 83.93(7)
C11 Ru1 P1 118.46(7)
P2 Ru1 P1 152.49(2)
C1 Ru1 Cl1 93.81(7)
C14 Ru1 Cl1 156.65(7)
C9 Ru1 Cl1 155.46(6)
C12 Ru1 Cl1 96.79(8)
C11 Ru1 Cl1 96.43(7)
P2 Ru1 Cl1 87.91(2)
P1 Ru1 Cl1 81.45(2)
C7 P1 C22 104.46(12)
C7 P1 C16 100.86(12)
C22 P1 C16 100.80(12)
C7 P1 Ru1 102.07(8)
C22 P1 Ru1 119.59(8)
C16 P1 Ru1 125.77(9)
C28 P2 C8 107.16(12)
C28 P2 C34 102.72(12)
C8 P2 C34 99.51(11)
C28 P2 Ru1 121.88(7)
C8 P2 Ru1 102.11(8)
C34 P2 Ru1 120.53(8)
C6 C1 C2 115.8(2)
C6 C1 Ru1 122.34(16)
C2 C1 Ru1 121.63(17)
C3 C2 C1 121.5(2)
C3 C2 C7 119.5(2)
C1 C2 C7 118.9(2)
C4 C3 C2 120.8(2)
C5 C4 C3 119.2(2)
C4 C5 C6 120.7(3)
C5 C6 C1 122.0(2)
C5 C6 C8 119.9(2)
C1 C6 C8 117.9(2)
C2 C7 P1 110.03(16)
C6 C8 P2 103.21(15)
C14 C9 C10 106.1(2)
C14 C9 Ru1 70.73(13)
C10 C9 Ru1 99.10(15)
C11 C10 C9 100.8(2)
C11 C10 C15 101.0(2)
C9 C10 C15 100.4(2)
C12 C11 C10 106.5(2)
C12 C11 Ru1 72.55(14)
C10 C11 Ru1 96.21(16)
C11 C12 C13 106.7(2)
C11 C12 Ru1 72.56(15)
C13 C12 Ru1 95.19(16)
C14 C13 C12 101.0(2)
C14 C13 C15 101.1(2)
C12 C13 C15 100.3(2)
C9 C14 C13 106.4(2)
C9 C14 Ru1 72.38(14)
C13 C14 Ru1 99.59(16)
C10 C15 C13 93.5(2)
C17 C16 C21 118.0(3)
C17 C16 P1 123.8(2)
C21 C16 P1 117.9(2)
C16 C17 C18 121.1(3)
C19 C18 C17 120.3(3)
C18 C19 C20 120.1(3)
C19 C20 C21 119.9(3)
C20 C21 C16 120.6(3)
C23 C22 C27 118.0(2)
C23 C22 P1 120.8(2)
C27 C22 P1 120.9(2)
C24 C23 C22 121.2(3)
C25 C24 C23 119.8(3)
C24 C25 C26 119.9(3)
C25 C26 C27 121.0(3)
C26 C27 C22 120.0(3)
C29 C28 C33 118.6(2)
C29 C28 P2 121.3(2)
C33 C28 P2 120.0(2)
C30 C29 C28 120.2(3)
C31 C30 C29 120.4(3)
C30 C31 C32 120.5(3)
C31 C32 C33 119.4(3)
C32 C33 C28 120.7(3)
C39 C34 C35 117.9(2)
C39 C34 P2 121.9(2)
C35 C34 P2 119.81(19)
C36 C35 C34 120.2(3)
C37 C36 C35 120.5(3)
C38 C37 C36 120.1(3)
C37 C38 C39 119.7(3)
C34 C39 C38 121.7(3)

loop_
_geom_bond_atom_site_label_1
_geom_bond_atom_site_label_2
_geom_bond_distance
Ru1 C1 2.120(2)
Ru1 C14 2.189(2)
Ru1 C9 2.210(2)
Ru1 C12 2.285(3)
Ru1 C11 2.286(2)
Ru1 P2 2.3632(7)
Ru1 P1 2.3816(7)
Ru1 Cl1 2.4309(7)
P1 C7 1.825(3)
P1 C22 1.831(3)
P1 C16 1.838(3)
P2 C28 1.823(2)
P2 C8 1.836(2)
P2 C34 1.841(2)
C1 C6 1.412(3)
C1 C2 1.414(3)
C2 C3 1.393(3)
C2 C7 1.503(3)
C3 C4 1.378(4)
C4 C5 1.377(4)
C5 C6 1.387(3)
C6 C8 1.503(3)
C9 C14 1.392(3)
C9 C10 1.545(4)
C10 C11 1.539(4)
C10 C15 1.544(4)
C11 C12 1.370(4)
C12 C13 1.545(4)
C13 C14 1.530(4)
C13 C15 1.546(4)
C16 C17 1.383(4)
C16 C21 1.395(4)
C17 C18 1.385(4)
C18 C19 1.366(5)
C19 C20 1.375(5)
C20 C21 1.393(4)
C22 C23 1.389(4)
C22 C27 1.396(4)
C23 C24 1.382(4)
C24 C25 1.369(5)
C25 C26 1.369(5)
C26 C27 1.379(4)
C28 C29 1.386(4)
C28 C33 1.390(4)
C29 C30 1.385(4)
C30 C31 1.359(4)
C31 C32 1.378(5)
C32 C33 1.382(4)
C34 C39 1.372(3)
C34 C35 1.404(4)
C35 C36 1.383(4)
C36 C37 1.378(4)
C37 C38 1.361(4)
C38 C39 1.395(4)
